data_1568564
loop_
_publ_author_name
'Zou, Yang'
'Yu, Mingxin'
'Miao, Jingsheng'
'Huang, Taian'
'Liao, Shuokun'
'Cao, Xiaosong'
'Yang, Chuluo'

_publ_section_title
;
 Dynamic bond interactions fine-tune the properties of multiple resonance
 emitters towards highly efficient narrowband green OLEDs.
;
_journal_issue 12
_journal_name_full 'Chemical science'
_journal_page_first 3326
_journal_page_last 3331
_journal_paper_doi 10.1039/d3sc00246b
_journal_volume 14
_journal_year 2023
_chemical_formula_moiety '2(C H2 Cl2), C51 H52 B N3'
_chemical_formula_sum 'C53 H56 B Cl4 N3'
_chemical_formula_weight 887.61
_space_group_crystal_system monoclinic
_space_group_IT_number 14
_space_group_name_Hall '-P 2ybc'
_space_group_name_H-M_alt 'P 1 21/c 1'
_atom_sites_solution_hydrogens geom
_atom_sites_solution_primary dual
_audit_creation_date 2021-01-12
_audit_creation_method
;
Olex2 1.2
(compiled 2018.05.29 svn.r3508 for OlexSys, GUI svn.r5506)
;
_audit_update_record
;
2022-08-01 deposited with the CCDC.	2023-02-28 downloaded from the CCDC.
;
_cell_angle_alpha 90
_cell_angle_beta 90.366(3)
_cell_angle_gamma 90
_cell_formula_units_Z 4
_cell_length_a 29.338(3)
_cell_length_b 11.2565(11)
_cell_length_c 16.2958(16)
_cell_measurement_reflns_used 8974
_cell_measurement_temperature 170
_cell_measurement_theta_max 25.835
_cell_measurement_theta_min 2.281
_cell_volume 5381.5(9)
_computing_cell_refinement 'SAINT V8.40A (?, 2016)'
_computing_data_reduction 'SAINT V8.40A (?, 2016)'
_computing_molecular_graphics 'Olex2 (Dolomanov et al., 2009)'
_computing_publication_material 'Olex2 (Dolomanov et al., 2009)'
_computing_structure_refinement 'ShelXL (Sheldrick, 2015)'
_computing_structure_solution 'ShelXT (Sheldrick, 2015)'
_diffrn_ambient_temperature 170.0
_diffrn_measured_fraction_theta_full 0.982
_diffrn_measured_fraction_theta_max 0.969
_diffrn_measurement_device_type 'D8 VENTURE'
_diffrn_measurement_method '\f and \w scans'
_diffrn_radiation_type MoK\a
_diffrn_radiation_wavelength 0.71073
_diffrn_reflns_av_R_equivalents 0.0761
_diffrn_reflns_av_unetI/netI 0.0841
_diffrn_reflns_Laue_measured_fraction_full 0.982
_diffrn_reflns_Laue_measured_fraction_max 0.969
_diffrn_reflns_limit_h_max 36
_diffrn_reflns_limit_h_min -33
_diffrn_reflns_limit_k_max 14
_diffrn_reflns_limit_k_min -12
_diffrn_reflns_limit_l_max 20
_diffrn_reflns_limit_l_min -20
_diffrn_reflns_number 37789
_diffrn_reflns_point_group_measured_fraction_full 0.982
_diffrn_reflns_point_group_measured_fraction_max 0.969
_diffrn_reflns_theta_full 25.242
_diffrn_reflns_theta_max 26.417
_diffrn_reflns_theta_min 1.874
_diffrn_standards_number 0
_exptl_absorpt_coefficient_mu 0.254
_exptl_absorpt_correction_T_max 0.7454
_exptl_absorpt_correction_T_min 0.5917
_exptl_absorpt_correction_type multi-scan
_exptl_absorpt_process_details
'SADABS-2016/2 (Bruker,2016/2) was used for absorption correction. wR2(int) was 0.0929 before and 0.0625 after correction. The Ratio of minimum to maximum transmission is 0.7938. The \l/2 correction factor is Not present.'
_exptl_crystal_colour colourless
_exptl_crystal_colour_primary colourless
_exptl_crystal_density_diffrn 1.096
_exptl_crystal_description block
_exptl_crystal_F_000 1872
_exptl_crystal_size_max 0.15
_exptl_crystal_size_mid 0.08
_exptl_crystal_size_min 0.05
_platon_squeeze_details
;
TITL 7_a.res in P2(1)/c
CELL   29.3380   11.2565   16.2958     90.00     90.37     90.00
SPGR P21/c
# Solvent Accessible Volume =      1269
# Electrons Found in S.A.V. =       234
# Note: Atoms in Void as Cxxx and Qxxx all others
C101 0.162 0.624 0.860 !       3.56 eA-3
C102 0.200 0.921 0.349 !       2.75 eA-3
C103 0.697 0.767 0.294 !       2.63 eA-3
C104 0.748 0.579 0.220 !       2.52 eA-3
C105 0.689 0.711 0.265 !       2.48 eA-3
C106 0.242 0.149 0.252 !       2.29 eA-3
Q107 0.483 0.807 0.516 !       2.22 eA-3
C108 0.724 0.822 0.768 !       2.16 eA-3
Q109 0.893 0.267 0.479 !       2.08 eA-3
Q110 0.600 0.259 0.424 !       2.04 eA-3
Q111 0.383 0.700 0.499 !       1.99 eA-3
C112 0.233 0.997 0.312 !       1.88 eA-3
C113 0.733 0.713 0.280 !       1.84 eA-3
C114 0.197 0.481 0.858 !       1.68 eA-3
Q115 0.449 1.002 0.231 !       1.65 eA-3
Q116 0.174 0.527 0.315 !       1.62 eA-3
C117 0.229 0.467 0.829 !       1.61 eA-3
C118 0.828 0.030 0.701 !       1.60 eA-3
Q119 0.964 0.639 0.205 !       1.58 eA-3
Q120 0.586 0.538 0.640 !       1.57 eA-3
Q121 0.282 0.971 0.247 !       1.54 eA-3
C122 0.789 0.574 0.191 !       1.50 eA-3
Q123 0.766 0.261 0.438 !       1.49 eA-3
C124 0.811 0.575 0.206 !       1.48 eA-3
C125 0.766 0.750 0.295 !       1.47 eA-3
C126 0.878 0.404 0.156 !       1.40 eA-3
Q127 0.866 0.440 0.364 !       1.39 eA-3
Q128 0.353 0.242 0.450 !       1.36 eA-3
Q129 0.093 0.379 0.843 !       1.34 eA-3
Q130 0.138 0.229 0.154 !       1.34 eA-3
C131 0.246 0.210 0.783 !       1.34 eA-3
C132 0.201 0.992 0.286 !       1.33 eA-3
Q133 0.658 0.937 0.112 !       1.33 eA-3
Q134 0.107 0.611 0.218 !       1.32 eA-3
C135 0.145 0.043 0.215 !       1.29 eA-3
Q136 0.109 0.445 0.331 !       1.29 eA-3
Q137 0.691 0.716 0.530 !       1.29 eA-3
C138 0.734 0.786 0.317 !       1.29 eA-3
Q139 0.984 0.394 0.506 !       1.28 eA-3
Q140 0.297 0.589 0.309 !       1.28 eA-3
Q141 0.635 0.812 0.319 !       1.28 eA-3
Q142 0.706 0.208 0.061 !       1.27 eA-3
Q143 0.709 0.135 0.873 !       1.26 eA-3
Q144 0.672 0.786 0.890 !       1.25 eA-3
Q145 0.809 0.621 0.076 !       1.25 eA-3
Q146 0.476 0.398 0.273 !       1.24 eA-3
Q147 0.556 0.196 0.060 !       1.22 eA-3
Q148 0.476 0.791 0.037 !       1.22 eA-3
Q149 0.304 0.454 0.021 !       1.22 eA-3
Q150 0.661 0.013 0.155 !       1.21 eA-3
Q151 0.552 0.796 0.763 !       1.21 eA-3
C152 0.241 0.097 0.375 !       1.21 eA-3
C153 0.177 0.057 0.155 !       1.21 eA-3
Q154 0.027 0.740 0.524 !       1.21 eA-3
Q155 0.099 0.438 0.782 !       1.21 eA-3
Q156 0.905 0.855 0.437 !       1.21 eA-3
Q157 0.521 0.932 0.454 !       1.20 eA-3
Q158 0.883 0.505 0.091 !       1.18 eA-3
Q159 0.618 0.501 0.030 !       1.18 eA-3
C160 0.808 0.915 0.653 !       1.17 eA-3
Q161 0.216 0.575 0.298 !       1.17 eA-3
Q162 0.287 0.545 0.567 !       1.17 eA-3
Q163 0.499 0.978 0.654 !       1.17 eA-3
Q164 0.961 0.043 0.254 !       1.16 eA-3
Q165 0.321 0.420 0.708 !       1.16 eA-3
Q166 0.886 0.659 0.109 !       1.15 eA-3
Q167 0.174 0.540 0.564 !       1.15 eA-3
Q168 0.870 0.053 0.216 !       1.15 eA-3
Q169 0.226 0.217 0.013 !       1.15 eA-3
Q170 0.172 0.314 0.247 !       1.14 eA-3
Q171 0.962 0.752 0.267 !       1.13 eA-3
Q172 0.883 0.379 0.295 !       1.13 eA-3
Q173 0.122 0.562 0.953 !       1.13 eA-3
Q174 0.871 0.228 0.532 !       1.11 eA-3
C175 0.171 0.955 0.220 !       1.11 eA-3
Q176 0.049 0.899 0.392 !       1.11 eA-3
Q177 0.429 0.053 0.752 !       1.09 eA-3
Q178 0.759 0.665 0.090 !       1.09 eA-3
Q179 0.889 0.064 0.516 !       1.09 eA-3
Q180 0.862 0.264 0.423 !       1.09 eA-3
Q181 0.704 0.613 0.310 !       1.09 eA-3
Q182 0.766 0.449 0.258 !       1.08 eA-3
Q183 0.301 0.315 0.791 !       1.08 eA-3
Q184 0.538 0.374 0.423 !       1.08 eA-3
Q185 0.788 0.663 0.826 !       1.07 eA-3
Q186 0.011 0.069 0.265 !       1.07 eA-3
Q187 0.548 0.862 0.893 !       1.06 eA-3
Q188 0.391 0.257 0.172 !       1.06 eA-3
Q189 0.740 0.043 0.172 !       1.06 eA-3
Q190 0.529 0.198 0.408 !       1.06 eA-3
Q191 0.525 0.193 0.652 !       1.06 eA-3
Q192 0.709 0.564 0.112 !       1.04 eA-3
Q193 0.008 0.844 0.895 !       1.04 eA-3
C194 0.719 0.822 0.325 !       1.03 eA-3
Q195 0.307 0.862 0.280 !       1.03 eA-3
Q196 0.805 0.500 0.437 !       1.03 eA-3
Q197 0.827 0.700 0.079 !       1.02 eA-3
Q198 0.155 0.209 0.309 !       1.02 eA-3
Q199 0.343 0.166 0.672 !       1.02 eA-3
;
_refine_diff_density_max 0.573
_refine_diff_density_min -0.509
_refine_diff_density_rms 0.102
_refine_ls_extinction_method none
_refine_ls_goodness_of_fit_ref 1.116
_refine_ls_hydrogen_treatment constr
_refine_ls_matrix_type full
_refine_ls_number_parameters 582
_refine_ls_number_reflns 10722
_refine_ls_number_restraints 13
_refine_ls_restrained_S_all 1.116
_refine_ls_R_factor_all 0.1741
_refine_ls_R_factor_gt 0.1221
_refine_ls_shift/su_max 0.004
_refine_ls_shift/su_mean 0.000
_refine_ls_structure_factor_coef Fsqd
_refine_ls_weighting_details 'w=1/[\s^2^(Fo^2^)+(0.3000P)^2^] where P=(Fo^2^+2Fc^2^)/3'
_refine_ls_weighting_scheme calc
_refine_ls_wR_factor_gt 0.3676
_refine_ls_wR_factor_ref 0.4253
_reflns_Friedel_coverage 0.000
_reflns_number_gt 6547
_reflns_number_total 10722
_reflns_threshold_expression 'I > 2\s(I)'
_cod_data_source_file d3sc00246b2.cif
_cod_data_source_block 7_sq
_cod_depositor_comments 'Adding full bibliography for 1568563--1568564.cif.'
_cod_original_cell_volume 5381.4(9)
_cod_database_code 1568564
_shelx_shelxl_version_number 2018/3
_shelx_space_group_comment
;
The symmetry employed for this shelxl refinement is uniquely defined
by the following loop, which should always be used as a source of
symmetry information in preference to the above space-group names.
They are only intended as comments.
;
_shelx_estimated_absorpt_t_max 0.987
_shelx_estimated_absorpt_t_min 0.963
_olex2_refinement_description
;
1. Twinned data refinement
 Scales: 0.767(3)
 0.233(3)
2. Fixed Uiso
 At 1.2 times of:
  All C(H) groups, All C(H,H) groups, All C(H,H,H,H) groups
 At 1.5 times of:
  All C(H,H,H) groups
3. Restrained distances
 C38-C0AA \\sim C38-C01P
 with sigma of 0.02
4. Uiso/Uaniso restraints and constraints
Uanis(C0AA) \\sim Ueq, Uanis(C01P) \\sim Ueq: with sigma of 0.005 and sigma for
terminal atoms of 0.01
5. Others
 Fixed Sof: Cl3(0.75) C01P(0.5) H01D(0.5) H01E(0.5) H01F(0.5) H50A(0.75)
 H50B(0.75) H50C(0.25) H50D(0.25) Cl2(0.25) C0AA(0.5) H0AA(0.5) H0AB(0.5)
 H0AC(0.5)
6.a Secondary CH2 refined with riding coordinates:
 C51(H51A,H51B), C50(H50A,H50B), C50(H50C,H50D)
6.b Aromatic/amide H refined with riding coordinates:
 C27(H27), C7(H7), C11(H11), C4(H4), C42(H42), C16(H16), C2(H2), C25(H25),
 C36(H36), C3(H3), C37(H37), C45(H45), C43(H43), C13(H13), C1(H1), C14(H14)
6.c Idealised Me refined as rotating group:
 C20(H20A,H20B,H20C), C21(H21A,H21B,H21C), C29(H29A,H29B,H29C), C31(H31A,H31B,
 H31C), C48(H48A,H48B,H48C), C19(H19A,H19B,H19C), C30(H30A,H30B,H30C), C47(H47A,
 H47B,H47C), C39(H39A,H39B,H39C), C49(H49A,H49B,H49C), C01N(H01A,H01B,H01C),
 C01P(H01D,H01E,H01F), C0AA(H0AA,H0AB,H0AC)
;
_platon_squeeze_void_probe_radius 1.20
_olex2_submission_special_instructions 'No special instructions were received'

loop_
_space_group_symop_operation_xyz
'x, y, z'
'-x, y+1/2, -z+1/2'
'-x, -y, -z'
'x, -y-1/2, z-1/2'

loop_
_atom_site_label
_atom_site_type_symbol
_atom_site_fract_x
_atom_site_fract_y
_atom_site_fract_z
_atom_site_U_iso_or_equiv
_atom_site_adp_type
_atom_site_occupancy
_atom_site_site_symmetry_order
_atom_site_calc_flag
_atom_site_refinement_flags_posn
_atom_site_refinement_flags_adp
_atom_site_refinement_flags_occupancy
_atom_site_disorder_assembly
_atom_site_disorder_group
Cl5 Cl 0.39056(9) 0.7904(2) 0.0407(2) 0.0808(8) Uani 1 1 d . . . . .
Cl4 Cl 0.47919(9) 0.6800(3) 0.0583(2) 0.0895(9) Uani 1 1 d . . . . .
Cl1 Cl 0.01445(12) 0.6775(4) 0.5005(3) 0.1097(11) Uani 1 1 d . . . . .
Cl3 Cl 0.11237(19) 0.6592(6) 0.5374(5) 0.1089(18) Uani 0.75 1 d . . P A 1
N1 N 0.17500(17) 0.5307(4) 0.3174(3) 0.0318(11) Uani 1 1 d . . . . .
N2 N 0.26174(17) 0.9357(4) -0.0039(3) 0.0327(11) Uani 1 1 d . . . . .
N3 N 0.33979(18) 0.5435(5) 0.3455(4) 0.0366(12) Uani 1 1 d . . . . .
C23 C 0.3394(2) 0.4356(5) 0.3895(4) 0.0336(13) Uani 1 1 d . . . . .
C27 C 0.3892(2) 0.2776(6) 0.4316(5) 0.0397(15) Uani 1 1 d . . . . .
H27 H 0.418835 0.244406 0.436910 0.048 Uiso 1 1 calc R . . . .
C24 C 0.3005(2) 0.3835(5) 0.4226(4) 0.0344(14) Uani 1 1 d . . . . .
C8 C 0.2995(2) 0.5840(5) 0.3061(4) 0.0355(14) Uani 1 1 d . . . . .
C22 C 0.3831(2) 0.3867(6) 0.3945(4) 0.0362(14) Uani 1 1 d . . . . .
C5 C 0.2635(2) 0.7698(5) 0.1249(4) 0.0328(13) Uani 1 1 d . . . . .
C9 C 0.2575(2) 0.5423(5) 0.3369(4) 0.0326(13) Uani 1 1 d . . . . .
C41 C 0.1301(2) 0.5456(5) 0.2835(5) 0.0380(15) Uani 1 1 d . . . . .
C7 C 0.3014(2) 0.6562(6) 0.2367(4) 0.0364(14) Uani 1 1 d . . . . .
H7 H 0.330187 0.683814 0.218179 0.044 Uiso 1 1 calc R . . . .
C33 C 0.1723(2) 0.4430(6) 0.3791(4) 0.0358(14) Uani 1 1 d . . . . .
C34 C 0.1270(2) 0.4009(6) 0.3838(4) 0.0349(14) Uani 1 1 d . . . . .
C35 C 0.1497(2) 0.2738(6) 0.4954(5) 0.0406(15) Uani 1 1 d . . . . .
C17 C 0.4137(2) 0.4744(5) 0.3576(5) 0.0381(15) Uani 1 1 d . . . . .
C11 C 0.2206(2) 0.6440(6) 0.2211(4) 0.0349(14) Uani 1 1 d . . . . .
H11 H 0.193736 0.662751 0.190896 0.042 Uiso 1 1 calc R . . . .
C10 C 0.2174(2) 0.5736(5) 0.2902(4) 0.0335(14) Uani 1 1 d . . . . .
C26 C 0.3508(2) 0.2156(5) 0.4617(5) 0.0378(15) Uani 1 1 d . . . . .
C4 C 0.2937(2) 0.8655(6) 0.1225(4) 0.0394(15) Uani 1 1 d . . . . .
H4 H 0.315896 0.875515 0.164640 0.047 Uiso 1 1 calc R . . . .
C6 C 0.2626(2) 0.6881(6) 0.1947(5) 0.0384(15) Uani 1 1 d . . . . .
C42 C 0.1121(2) 0.6256(6) 0.2265(5) 0.0394(15) Uani 1 1 d . . . . .
H42 H 0.130962 0.682712 0.200463 0.047 Uiso 1 1 calc R . . . .
C16 C 0.4601(2) 0.4793(6) 0.3532(4) 0.0376(14) Uani 1 1 d . . . . .
H16 H 0.477899 0.415398 0.373925 0.045 Uiso 1 1 calc R . . . .
C2 C 0.2326(3) 0.8428(6) -0.0046(5) 0.0442(16) Uani 1 1 d . . . . .
H2 H 0.211525 0.834102 -0.048650 0.053 Uiso 1 1 calc R . . . .
C25 C 0.3076(2) 0.2715(6) 0.4571(5) 0.0400(15) Uani 1 1 d . . . . .
H25 H 0.282057 0.230558 0.478691 0.048 Uiso 1 1 calc R . . . .
C15 C 0.4819(2) 0.5795(6) 0.3179(5) 0.0435(16) Uani 1 1 d . . . . .
C36 C 0.1168(2) 0.3161(6) 0.4423(5) 0.0393(15) Uani 1 1 d . . . . .
H36 H 0.086515 0.286526 0.445940 0.047 Uiso 1 1 calc R . . . .
C3 C 0.2909(2) 0.9472(6) 0.0571(5) 0.0404(15) Uani 1 1 d . . . . .
H3 H 0.311062 1.013309 0.057041 0.049 Uiso 1 1 calc R . . . .
C37 C 0.1947(2) 0.3220(6) 0.4888(5) 0.0390(15) Uani 1 1 d . . . . .
H37 H 0.217154 0.295513 0.526847 0.047 Uiso 1 1 calc R . . . .
C45 C 0.0544(2) 0.4635(5) 0.3052(5) 0.0388(15) Uani 1 1 d . . . . .
H45 H 0.034956 0.409746 0.333150 0.047 Uiso 1 1 calc R . . . .
C12 C 0.3857(2) 0.5671(6) 0.3294(4) 0.0405(15) Uani 1 1 d . . . . .
C32 C 0.2075(2) 0.4047(5) 0.4304(4) 0.0345(14) Uani 1 1 d . . . . .
C43 C 0.0656(2) 0.6193(7) 0.2089(5) 0.0439(16) Uani 1 1 d . . . . .
H43 H 0.053407 0.673148 0.169590 0.053 Uiso 1 1 calc R . . . .
C13 C 0.4066(3) 0.6674(6) 0.2940(5) 0.0481(18) Uani 1 1 d . . . . .
H13 H 0.388687 0.731793 0.274243 0.058 Uiso 1 1 calc R . . . .
C1 C 0.2332(2) 0.7595(6) 0.0589(4) 0.0388(15) Uani 1 1 d . . . . .
H1 H 0.212634 0.694459 0.057024 0.047 Uiso 1 1 calc R . . . .
C40 C 0.0997(2) 0.4659(6) 0.3237(4) 0.0382(14) Uani 1 1 d . . . . .
C44 C 0.0361(2) 0.5395(6) 0.2451(5) 0.0412(16) Uani 1 1 d . . . . .
C14 C 0.4535(3) 0.6702(6) 0.2885(5) 0.0463(17) Uani 1 1 d . . . . .
H14 H 0.467300 0.737280 0.263445 0.056 Uiso 1 1 calc R . . . .
C18 C 0.5340(2) 0.5881(6) 0.3154(5) 0.0446(17) Uani 1 1 d . . . . .
C28 C 0.3567(3) 0.0877(6) 0.4927(5) 0.0478(18) Uani 1 1 d . . . . .
C20 C 0.5531(3) 0.5986(8) 0.4027(6) 0.056(2) Uani 1 1 d . . . . .
H20A H 0.540594 0.669612 0.429052 0.084 Uiso 1 1 calc GR . . . .
H20B H 0.586410 0.604721 0.400737 0.084 Uiso 1 1 calc GR . . . .
H20C H 0.544570 0.528027 0.434372 0.084 Uiso 1 1 calc GR . . . .
C38 C 0.1392(3) 0.1851(7) 0.5638(6) 0.056(2) Uani 1 1 d D . . . .
C21 C 0.5537(3) 0.4781(7) 0.2761(7) 0.062(2) Uani 1 1 d . . . . .
H21A H 0.539041 0.407420 0.298958 0.093 Uiso 1 1 calc GR . . . .
H21B H 0.586591 0.474715 0.287036 0.093 Uiso 1 1 calc GR . . . .
H21C H 0.548356 0.480898 0.216682 0.093 Uiso 1 1 calc GR . . . .
C29 C 0.3916(3) 0.0854(8) 0.5663(7) 0.067(2) Uani 1 1 d . . . . .
H29A H 0.421908 0.108054 0.546505 0.100 Uiso 1 1 calc GR . . . .
H29B H 0.392954 0.005193 0.589517 0.100 Uiso 1 1 calc GR . . . .
H29C H 0.381880 0.141593 0.608612 0.100 Uiso 1 1 calc GR . . . .
C46 C -0.0136(2) 0.5290(6) 0.2186(6) 0.0489(18) Uani 1 1 d . . . . .
C31 C 0.3128(3) 0.0327(7) 0.5226(7) 0.066(3) Uani 1 1 d . . . . .
H31A H 0.296864 0.089120 0.558113 0.099 Uiso 1 1 calc GR . . . .
H31B H 0.319649 -0.039862 0.553516 0.099 Uiso 1 1 calc GR . . . .
H31C H 0.293293 0.013011 0.475373 0.099 Uiso 1 1 calc GR . . . .
B1 B 0.2560(3) 0.4667(6) 0.4199(4) 0.0326(15) Uani 1 1 d . . . . .
C48 C -0.0175(4) 0.4615(11) 0.1404(9) 0.085(3) Uani 1 1 d . . . . .
H48A H -0.006613 0.510867 0.094995 0.128 Uiso 1 1 calc GR . . . .
H48B H -0.049412 0.439913 0.130632 0.128 Uiso 1 1 calc GR . . . .
H48C H 0.001054 0.389203 0.143980 0.128 Uiso 1 1 calc GR . . . .
C19 C 0.5503(3) 0.6949(8) 0.2675(8) 0.070(3) Uani 1 1 d . . . . .
H19A H 0.536482 0.694115 0.212628 0.106 Uiso 1 1 calc GR . . . .
H19B H 0.583576 0.692057 0.262708 0.106 Uiso 1 1 calc GR . . . .
H19C H 0.541442 0.767782 0.296201 0.106 Uiso 1 1 calc GR . . . .
C30 C 0.3739(4) 0.0082(8) 0.4217(8) 0.083(4) Uani 1 1 d . . . . .
H30A H 0.350014 0.001504 0.379523 0.125 Uiso 1 1 calc GR . . . .
H30B H 0.381242 -0.071005 0.442929 0.125 Uiso 1 1 calc GR . . . .
H30C H 0.401183 0.043744 0.397631 0.125 Uiso 1 1 calc GR . . . .
C47 C -0.0351(3) 0.6539(8) 0.2066(7) 0.064(2) Uani 1 1 d . . . . .
H47A H -0.030767 0.700763 0.256737 0.095 Uiso 1 1 calc GR . . . .
H47B H -0.067708 0.645543 0.194941 0.095 Uiso 1 1 calc GR . . . .
H47C H -0.020241 0.694107 0.160608 0.095 Uiso 1 1 calc GR . . . .
C51 C 0.4425(3) 0.7608(10) -0.0040(8) 0.075(3) Uani 1 1 d . . . . .
H51A H 0.457287 0.837021 -0.018480 0.090 Uiso 1 1 calc R . . . .
H51B H 0.437257 0.716168 -0.055543 0.090 Uiso 1 1 calc R . . . .
C39 C 0.1787(4) 0.1049(10) 0.5850(8) 0.083(4) Uani 1 1 d . . . . .
H39A H 0.188797 0.063432 0.535518 0.125 Uiso 1 1 calc GR . . . .
H39B H 0.168998 0.046542 0.626052 0.125 Uiso 1 1 calc GR . . . .
H39C H 0.203819 0.152424 0.607343 0.125 Uiso 1 1 calc GR . . . .
C49 C -0.0440(3) 0.4726(10) 0.2886(9) 0.088(4) Uani 1 1 d . . . . .
H49A H -0.029208 0.400795 0.309752 0.132 Uiso 1 1 calc GR . . . .
H49B H -0.074042 0.452144 0.265980 0.132 Uiso 1 1 calc GR . . . .
H49C H -0.047617 0.530173 0.333185 0.132 Uiso 1 1 calc GR . . . .
C01N C 0.1001(5) 0.1014(17) 0.5339(13) 0.163(10) Uani 1 1 d . . . . .
H01A H 0.070547 0.139088 0.544403 0.245 Uiso 1 1 calc GR . . . .
H01B H 0.101812 0.025813 0.563574 0.245 Uiso 1 1 calc GR . . . .
H01C H 0.103220 0.086811 0.474919 0.245 Uiso 1 1 calc GR . . . .
C01P C 0.1407(10) 0.251(3) 0.6461(14) 0.093(8) Uani 0.5 1 d D U P B 1
H01D H 0.161138 0.319691 0.641784 0.140 Uiso 0.5 1 calc GR . P B 1
H01E H 0.152012 0.197421 0.689017 0.140 Uiso 0.5 1 calc GR . P B 1
H01F H 0.110019 0.278286 0.660092 0.140 Uiso 0.5 1 calc GR . P B 1
C50 C 0.0674(5) 0.666(2) 0.4660(11) 0.138(7) Uani 1 1 d . . . . .
H50A H 0.073034 0.735272 0.429713 0.166 Uiso 0.75 1 calc R . P A 1
H50B H 0.068961 0.594229 0.431292 0.166 Uiso 0.75 1 calc R . P A 1
H50C H 0.076103 0.581381 0.464637 0.166 Uiso 0.25 1 calc R . P A 2
H50D H 0.068308 0.696669 0.408974 0.166 Uiso 0.25 1 calc R . P A 2
Cl2 Cl 0.1051(9) 0.740(3) 0.522(2) 0.169(12) Uani 0.25 1 d . . P A 2
C0AA C 0.1150(7) 0.2439(19) 0.6327(11) 0.064(5) Uani 0.5 1 d D U P B 2
H0AA H 0.136195 0.295535 0.662608 0.096 Uiso 0.5 1 calc GR . P B 2
H0AB H 0.102979 0.183319 0.669971 0.096 Uiso 0.5 1 calc GR . P B 2
H0AC H 0.089699 0.291540 0.610790 0.096 Uiso 0.5 1 calc GR . P B 2

loop_
_atom_site_aniso_label
_atom_site_aniso_U_11
_atom_site_aniso_U_22
_atom_site_aniso_U_33
_atom_site_aniso_U_23
_atom_site_aniso_U_13
_atom_site_aniso_U_12
Cl5 0.0655(15) 0.0691(14) 0.108(2) -0.0165(14) 0.0164(14) -0.0077(11)
Cl4 0.0583(14) 0.0914(17) 0.119(2) 0.0178(17) -0.0049(15) -0.0115(12)
Cl1 0.084(2) 0.143(3) 0.102(2) 0.017(2) 0.0144(19) 0.0163(19)
Cl3 0.068(3) 0.134(4) 0.125(4) -0.030(4) 0.009(2) -0.001(3)
N1 0.028(3) 0.034(2) 0.033(3) 0.003(2) 0.004(2) -0.0049(19)
N2 0.030(3) 0.033(2) 0.034(3) -0.002(2) 0.003(2) 0.001(2)
N3 0.032(3) 0.037(3) 0.041(3) 0.018(2) 0.000(2) 0.000(2)
C23 0.038(4) 0.028(3) 0.034(3) 0.002(3) 0.003(3) 0.002(2)
C27 0.030(3) 0.039(3) 0.050(4) 0.004(3) 0.007(3) 0.004(2)
C24 0.030(3) 0.033(3) 0.041(4) -0.004(3) 0.001(3) 0.005(2)
C8 0.027(3) 0.035(3) 0.044(4) 0.002(3) -0.001(3) 0.001(2)
C22 0.035(3) 0.040(3) 0.034(3) 0.005(3) 0.004(3) -0.001(3)
C5 0.033(3) 0.031(3) 0.035(3) 0.001(3) -0.001(3) 0.000(2)
C9 0.032(3) 0.032(3) 0.034(3) 0.003(3) -0.003(3) -0.003(2)
C41 0.033(3) 0.028(3) 0.053(4) 0.006(3) -0.003(3) 0.003(2)
C7 0.034(3) 0.041(3) 0.034(4) 0.007(3) 0.002(3) -0.006(3)
C33 0.032(3) 0.036(3) 0.039(4) 0.003(3) 0.004(3) 0.000(2)
C34 0.030(3) 0.037(3) 0.037(4) 0.009(3) 0.002(3) 0.000(2)
C35 0.034(3) 0.043(3) 0.045(4) 0.002(3) 0.009(3) -0.001(3)
C17 0.039(4) 0.031(3) 0.044(4) 0.007(3) 0.006(3) -0.008(2)
C11 0.032(3) 0.036(3) 0.037(4) 0.007(3) 0.001(3) -0.005(2)
C10 0.028(3) 0.034(3) 0.038(4) -0.006(3) 0.000(3) 0.001(2)
C26 0.035(3) 0.035(3) 0.043(4) 0.001(3) 0.006(3) 0.006(2)
C4 0.037(4) 0.048(4) 0.033(4) 0.003(3) -0.008(3) -0.010(3)
C6 0.030(3) 0.040(3) 0.045(4) -0.004(3) 0.006(3) 0.003(3)
C42 0.039(4) 0.036(3) 0.044(4) 0.004(3) 0.007(3) 0.005(3)
C16 0.040(4) 0.038(3) 0.035(4) 0.010(3) 0.002(3) -0.005(3)
C2 0.050(4) 0.043(4) 0.040(4) 0.001(3) -0.008(3) -0.008(3)
C25 0.033(3) 0.043(3) 0.044(4) 0.009(3) 0.008(3) 0.001(3)
C15 0.033(4) 0.049(4) 0.049(4) 0.010(3) 0.002(3) -0.010(3)
C36 0.037(4) 0.037(3) 0.044(4) 0.004(3) 0.007(3) -0.001(3)
C3 0.040(4) 0.037(3) 0.044(4) 0.002(3) -0.001(3) -0.010(3)
C37 0.028(3) 0.048(4) 0.041(4) 0.006(3) 0.005(3) -0.003(3)
C45 0.031(3) 0.032(3) 0.054(4) -0.005(3) 0.008(3) -0.001(2)
C12 0.036(4) 0.046(3) 0.040(4) 0.008(3) -0.002(3) -0.007(3)
C32 0.038(4) 0.032(3) 0.033(3) 0.002(3) 0.002(3) 0.000(2)
C43 0.033(4) 0.050(4) 0.049(4) 0.004(3) 0.005(3) 0.004(3)
C13 0.038(4) 0.043(4) 0.063(5) 0.018(3) -0.007(3) -0.004(3)
C1 0.040(4) 0.046(3) 0.030(3) 0.009(3) 0.008(3) -0.009(3)
C40 0.034(4) 0.043(3) 0.037(4) 0.002(3) 0.001(3) 0.002(3)
C44 0.032(4) 0.039(3) 0.053(4) 0.001(3) -0.002(3) 0.001(3)
C14 0.056(5) 0.039(3) 0.044(4) 0.015(3) 0.000(3) -0.002(3)
C18 0.038(4) 0.044(4) 0.052(5) 0.004(3) 0.002(3) -0.004(3)
C28 0.046(4) 0.040(4) 0.058(5) 0.009(3) 0.011(4) 0.001(3)
C20 0.042(4) 0.067(5) 0.060(5) 0.000(4) 0.003(4) -0.004(4)
C38 0.044(4) 0.060(4) 0.063(6) 0.024(4) 0.012(4) -0.004(3)
C21 0.055(5) 0.052(4) 0.079(6) -0.005(4) 0.021(4) -0.010(4)
C29 0.055(5) 0.064(5) 0.081(7) 0.024(5) -0.006(5) 0.009(4)
C46 0.036(4) 0.043(4) 0.068(5) 0.012(4) 0.003(3) 0.003(3)
C31 0.059(5) 0.049(4) 0.091(7) 0.029(5) 0.021(5) 0.000(4)
B1 0.033(4) 0.035(3) 0.029(4) -0.003(3) 0.005(3) 0.003(3)
C48 0.052(6) 0.090(7) 0.114(9) -0.033(7) -0.015(6) 0.010(5)
C19 0.050(5) 0.060(5) 0.102(8) 0.022(5) 0.012(5) -0.017(4)
C30 0.087(7) 0.047(5) 0.117(10) 0.005(5) 0.042(7) 0.017(4)
C47 0.046(5) 0.057(5) 0.088(7) 0.014(5) 0.003(4) 0.013(4)
C51 0.058(5) 0.089(6) 0.077(7) 0.014(6) 0.014(5) 0.002(5)
C39 0.065(6) 0.075(6) 0.109(9) 0.048(6) 0.027(6) 0.014(5)
C49 0.037(5) 0.085(7) 0.141(11) 0.061(7) -0.007(5) -0.005(4)
C01N 0.095(9) 0.182(15) 0.21(2) 0.154(16) -0.069(11) -0.082(10)
C01P 0.092(11) 0.101(11) 0.086(11) 0.015(8) 0.021(9) -0.009(9)
C50 0.076(9) 0.24(2) 0.100(11) -0.058(13) 0.015(8) 0.004(10)
Cl2 0.125(17) 0.21(2) 0.17(2) -0.11(2) -0.010(15) -0.048(19)
C0AA 0.066(8) 0.074(8) 0.052(8) 0.022(7) 0.017(7) 0.002(7)

loop_
_atom_type_symbol
_atom_type_description
_atom_type_scat_dispersion_real
_atom_type_scat_dispersion_imag
_atom_type_scat_source
C C 0.0033 0.0016 'International Tables Vol C Tables 4.2.6.8 and 6.1.1.4'
H H 0.0000 0.0000 'International Tables Vol C Tables 4.2.6.8 and 6.1.1.4'
B B 0.0013 0.0007 'International Tables Vol C Tables 4.2.6.8 and 6.1.1.4'
Cl Cl 0.1484 0.1585 'International Tables Vol C Tables 4.2.6.8 and 6.1.1.4'
N N 0.0061 0.0033 'International Tables Vol C Tables 4.2.6.8 and 6.1.1.4'

loop_
_geom_angle_atom_site_label_1
_geom_angle_atom_site_label_2
_geom_angle_atom_site_label_3
_geom_angle
_geom_angle_site_symmetry_1
_geom_angle_site_symmetry_3
_geom_angle_publ_flag
C33 N1 C41 107.4(5) . . ?
C10 N1 C41 130.5(6) . . ?
C10 N1 C33 121.2(5) . . ?
C2 N2 B1 116.3(5) . 4_575 ?
C3 N2 C2 119.5(6) . . ?
C3 N2 B1 124.1(5) . 4_575 ?
C23 N3 C8 119.8(5) . . ?
C12 N3 C23 105.6(5) . . ?
C12 N3 C8 130.9(5) . . ?
C24 C23 N3 124.7(6) . . ?
C24 C23 C22 124.3(6) . . ?
C22 C23 N3 111.0(6) . . ?
C22 C27 H27 120.3 . . ?
C22 C27 C26 119.3(6) . . ?
C26 C27 H27 120.3 . . ?
C23 C24 C25 114.6(6) . . ?
C23 C24 B1 114.3(6) . . ?
C25 C24 B1 131.0(6) . . ?
C9 C8 N3 117.3(6) . . ?
C7 C8 N3 121.1(6) . . ?
C7 C8 C9 121.5(6) . . ?
C23 C22 C17 105.9(6) . . ?
C27 C22 C23 119.5(6) . . ?
C27 C22 C17 134.6(6) . . ?
C4 C5 C6 121.4(6) . . ?
C1 C5 C4 116.3(6) . . ?
C1 C5 C6 122.3(6) . . ?
C8 C9 C10 116.1(6) . . ?
C8 C9 B1 120.5(6) . . ?
C10 C9 B1 123.4(6) . . ?
C42 C41 N1 132.5(6) . . ?
C42 C41 C40 118.4(6) . . ?
C40 C41 N1 108.9(6) . . ?
C8 C7 H7 119.4 . . ?
C6 C7 C8 121.2(6) . . ?
C6 C7 H7 119.4 . . ?
N1 C33 C34 109.3(5) . . ?
C32 C33 N1 126.8(6) . . ?
C32 C33 C34 123.9(6) . . ?
C33 C34 C40 107.9(6) . . ?
C36 C34 C33 118.4(6) . . ?
C36 C34 C40 133.6(6) . . ?
C36 C35 C37 117.7(6) . . ?
C36 C35 C38 122.8(6) . . ?
C37 C35 C38 119.4(7) . . ?
C16 C17 C22 131.4(6) . . ?
C16 C17 C12 122.3(6) . . ?
C12 C17 C22 106.1(6) . . ?
C10 C11 H11 119.4 . . ?
C10 C11 C6 121.2(6) . . ?
C6 C11 H11 119.4 . . ?
N1 C10 C9 118.0(6) . . ?
C11 C10 N1 121.1(6) . . ?
C11 C10 C9 120.9(6) . . ?
C27 C26 C25 118.4(6) . . ?
C27 C26 C28 119.2(6) . . ?
C25 C26 C28 122.2(6) . . ?
C5 C4 H4 120.3 . . ?
C5 C4 C3 119.4(6) . . ?
C3 C4 H4 120.3 . . ?
C7 C6 C5 122.3(6) . . ?
C7 C6 C11 118.9(6) . . ?
C11 C6 C5 118.8(6) . . ?
C41 C42 H42 121.0 . . ?
C43 C42 C41 118.1(6) . . ?
C43 C42 H42 121.0 . . ?
C17 C16 H16 119.8 . . ?
C17 C16 C15 120.3(6) . . ?
C15 C16 H16 119.8 . . ?
N2 C2 H2 119.7 . . ?
N2 C2 C1 120.6(6) . . ?
C1 C2 H2 119.7 . . ?
C24 C25 C26 123.6(6) . . ?
C24 C25 H25 118.2 . . ?
C26 C25 H25 118.2 . . ?
C16 C15 C18 120.8(6) . . ?
C14 C15 C16 116.7(6) . . ?
C14 C15 C18 122.4(6) . . ?
C34 C36 H36 119.4 . . ?
C35 C36 C34 121.2(6) . . ?
C35 C36 H36 119.4 . . ?
N2 C3 C4 122.8(6) . . ?
N2 C3 H3 118.6 . . ?
C4 C3 H3 118.6 . . ?
C35 C37 H37 118.0 . . ?
C32 C37 C35 124.0(6) . . ?
C32 C37 H37 118.0 . . ?
C40 C45 H45 119.7 . . ?
C40 C45 C44 120.7(6) . . ?
C44 C45 H45 119.7 . . ?
N3 C12 C17 111.1(5) . . ?
N3 C12 C13 130.5(6) . . ?
C17 C12 C13 118.3(6) . . ?
C33 C32 B1 117.3(6) . . ?
C37 C32 C33 114.7(6) . . ?
C37 C32 B1 127.9(6) . . ?
C42 C43 H43 118.0 . . ?
C44 C43 C42 124.0(7) . . ?
C44 C43 H43 118.0 . . ?
C12 C13 H13 120.6 . . ?
C14 C13 C12 118.7(6) . . ?
C14 C13 H13 120.6 . . ?
C5 C1 C2 121.4(6) . . ?
C5 C1 H1 119.3 . . ?
C2 C1 H1 119.3 . . ?
C41 C40 C34 106.4(6) . . ?
C45 C40 C41 121.6(6) . . ?
C45 C40 C34 132.0(6) . . ?
C45 C44 C46 120.7(6) . . ?
C43 C44 C45 117.2(6) . . ?
C43 C44 C46 122.0(7) . . ?
C15 C14 H14 118.2 . . ?
C13 C14 C15 123.5(6) . . ?
C13 C14 H14 118.2 . . ?
C20 C18 C15 109.8(6) . . ?
C21 C18 C15 110.1(6) . . ?
C21 C18 C20 108.6(7) . . ?
C21 C18 C19 108.0(7) . . ?
C19 C18 C15 112.5(6) . . ?
C19 C18 C20 107.7(7) . . ?
C26 C28 C29 109.7(6) . . ?
C26 C28 C30 109.4(7) . . ?
C31 C28 C26 113.3(6) . . ?
C31 C28 C29 107.5(7) . . ?
C31 C28 C30 106.6(7) . . ?
C30 C28 C29 110.2(8) . . ?
C18 C20 H20A 109.5 . . ?
C18 C20 H20B 109.5 . . ?
C18 C20 H20C 109.5 . . ?
H20A C20 H20B 109.5 . . ?
H20A C20 H20C 109.5 . . ?
H20B C20 H20C 109.5 . . ?
C35 C38 C01N 108.4(8) . . ?
C35 C38 C01P 108.5(13) . . ?
C39 C38 C35 113.7(7) . . ?
C39 C38 C01N 105.8(10) . . ?
C39 C38 C01P 94.1(15) . . ?
C01P C38 C01N 125.6(15) . . ?
C0AA C38 C35 111.0(10) . . ?
C0AA C38 C39 117.7(11) . . ?
C0AA C38 C01N 98.6(14) . . ?
C18 C21 H21A 109.5 . . ?
C18 C21 H21B 109.5 . . ?
C18 C21 H21C 109.5 . . ?
H21A C21 H21B 109.5 . . ?
H21A C21 H21C 109.5 . . ?
H21B C21 H21C 109.5 . . ?
C28 C29 H29A 109.5 . . ?
C28 C29 H29B 109.5 . . ?
C28 C29 H29C 109.5 . . ?
H29A C29 H29B 109.5 . . ?
H29A C29 H29C 109.5 . . ?
H29B C29 H29C 109.5 . . ?
C44 C46 C47 110.6(6) . . ?
C44 C46 C49 111.7(7) . . ?
C48 C46 C44 110.6(7) . . ?
C48 C46 C47 109.0(8) . . ?
C48 C46 C49 111.8(9) . . ?
C47 C46 C49 102.9(7) . . ?
C28 C31 H31A 109.5 . . ?
C28 C31 H31B 109.5 . . ?
C28 C31 H31C 109.5 . . ?
H31A C31 H31B 109.5 . . ?
H31A C31 H31C 109.5 . . ?
H31B C31 H31C 109.5 . . ?
C24 B1 N2 106.5(5) . 4_576 ?
C9 B1 N2 106.0(5) . 4_576 ?
C9 B1 C24 107.8(5) . . ?
C32 B1 N2 107.1(5) . 4_576 ?
C32 B1 C24 117.9(5) . . ?
C32 B1 C9 110.7(5) . . ?
C46 C48 H48A 109.5 . . ?
C46 C48 H48B 109.5 . . ?
C46 C48 H48C 109.5 . . ?
H48A C48 H48B 109.5 . . ?
H48A C48 H48C 109.5 . . ?
H48B C48 H48C 109.5 . . ?
C18 C19 H19A 109.5 . . ?
C18 C19 H19B 109.5 . . ?
C18 C19 H19C 109.5 . . ?
H19A C19 H19B 109.5 . . ?
H19A C19 H19C 109.5 . . ?
H19B C19 H19C 109.5 . . ?
C28 C30 H30A 109.5 . . ?
C28 C30 H30B 109.5 . . ?
C28 C30 H30C 109.5 . . ?
H30A C30 H30B 109.5 . . ?
H30A C30 H30C 109.5 . . ?
H30B C30 H30C 109.5 . . ?
C46 C47 H47A 109.5 . . ?
C46 C47 H47B 109.5 . . ?
C46 C47 H47C 109.5 . . ?
H47A C47 H47B 109.5 . . ?
H47A C47 H47C 109.5 . . ?
H47B C47 H47C 109.5 . . ?
Cl5 C51 Cl4 113.6(6) . . ?
Cl5 C51 H51A 108.8 . . ?
Cl5 C51 H51B 108.8 . . ?
Cl4 C51 H51A 108.8 . . ?
Cl4 C51 H51B 108.8 . . ?
H51A C51 H51B 107.7 . . ?
C38 C39 H39A 109.5 . . ?
C38 C39 H39B 109.5 . . ?
C38 C39 H39C 109.5 . . ?
H39A C39 H39B 109.5 . . ?
H39A C39 H39C 109.5 . . ?
H39B C39 H39C 109.5 . . ?
C46 C49 H49A 109.5 . . ?
C46 C49 H49B 109.5 . . ?
C46 C49 H49C 109.5 . . ?
H49A C49 H49B 109.5 . . ?
H49A C49 H49C 109.5 . . ?
H49B C49 H49C 109.5 . . ?
C38 C01N H01A 109.5 . . ?
C38 C01N H01B 109.5 . . ?
C38 C01N H01C 109.5 . . ?
H01A C01N H01B 109.5 . . ?
H01A C01N H01C 109.5 . . ?
H01B C01N H01C 109.5 . . ?
C38 C01P H01D 109.5 . . ?
C38 C01P H01E 109.5 . . ?
C38 C01P H01F 109.5 . . ?
H01D C01P H01E 109.5 . . ?
H01D C01P H01F 109.5 . . ?
H01E C01P H01F 109.5 . . ?
Cl1 C50 Cl3 118.6(10) . . ?
Cl1 C50 H50A 107.7 . . ?
Cl1 C50 H50B 107.7 . . ?
Cl1 C50 H50C 108.9 . . ?
Cl1 C50 H50D 108.9 . . ?
Cl3 C50 H50A 107.7 . . ?
Cl3 C50 H50B 107.7 . . ?
H50A C50 H50B 107.1 . . ?
H50C C50 H50D 107.7 . . ?
Cl2 C50 Cl1 113.5(14) . . ?
Cl2 C50 H50C 108.9 . . ?
Cl2 C50 H50D 108.9 . . ?
C38 C0AA H0AA 109.5 . . ?
C38 C0AA H0AB 109.5 . . ?
C38 C0AA H0AC 109.5 . . ?
H0AA C0AA H0AB 109.5 . . ?
H0AA C0AA H0AC 109.5 . . ?
H0AB C0AA H0AC 109.5 . . ?

loop_
_geom_bond_atom_site_label_1
_geom_bond_atom_site_label_2
_geom_bond_distance
_geom_bond_site_symmetry_2
_geom_bond_publ_flag
Cl5 C51 1.726(10) . ?
Cl4 C51 1.733(11) . ?
Cl1 C50 1.660(14) . ?
Cl3 C50 1.757(18) . ?
N1 C41 1.434(9) . ?
N1 C33 1.411(8) . ?
N1 C10 1.410(8) . ?
N2 C2 1.350(9) . ?
N2 C3 1.314(9) . ?
N2 B1 1.667(9) 4_575 ?
N3 C23 1.410(8) . ?
N3 C8 1.418(8) . ?
N3 C12 1.399(9) . ?
C23 C24 1.394(9) . ?
C23 C22 1.398(9) . ?
C27 H27 0.9500 . ?
C27 C22 1.380(9) . ?
C27 C26 1.416(10) . ?
C24 C25 1.395(9) . ?
C24 B1 1.609(9) . ?
C8 C9 1.414(9) . ?
C8 C7 1.393(10) . ?
C22 C17 1.465(9) . ?
C5 C4 1.396(9) . ?
C5 C6 1.463(10) . ?
C5 C1 1.395(10) . ?
C9 C10 1.439(9) . ?
C9 B1 1.598(10) . ?
C41 C42 1.396(10) . ?
C41 C40 1.428(10) . ?
C7 H7 0.9500 . ?
C7 C6 1.373(10) . ?
C33 C34 1.414(9) . ?
C33 C32 1.393(9) . ?
C34 C36 1.383(10) . ?
C34 C40 1.457(9) . ?
C35 C36 1.377(10) . ?
C35 C37 1.432(9) . ?
C35 C38 1.529(11) . ?
C17 C16 1.365(10) . ?
C17 C12 1.403(10) . ?
C11 H11 0.9500 . ?
C11 C10 1.381(9) . ?
C11 C6 1.400(9) . ?
C26 C25 1.416(9) . ?
C26 C28 1.535(9) . ?
C4 H4 0.9500 . ?
C4 C3 1.410(10) . ?
C42 H42 0.9500 . ?
C42 C43 1.395(10) . ?
C16 H16 0.9500 . ?
C16 C15 1.420(9) . ?
C2 H2 0.9500 . ?
C2 C1 1.396(10) . ?
C25 H25 0.9500 . ?
C15 C14 1.399(10) . ?
C15 C18 1.533(10) . ?
C36 H36 0.9500 . ?
C3 H3 0.9500 . ?
C37 H37 0.9500 . ?
C37 C32 1.385(9) . ?
C45 H45 0.9500 . ?
C45 C40 1.362(10) . ?
C45 C44 1.404(10) . ?
C12 C13 1.410(10) . ?
C32 B1 1.595(10) . ?
C43 H43 0.9500 . ?
C43 C44 1.381(10) . ?
C13 H13 0.9500 . ?
C13 C14 1.381(11) . ?
C1 H1 0.9500 . ?
C44 C46 1.524(10) . ?
C14 H14 0.9500 . ?
C18 C20 1.531(12) . ?
C18 C21 1.511(11) . ?
C18 C19 1.513(11) . ?
C28 C29 1.573(13) . ?
C28 C31 1.513(11) . ?
C28 C30 1.551(13) . ?
C20 H20A 0.9800 . ?
C20 H20B 0.9800 . ?
C20 H20C 0.9800 . ?
C38 C39 1.506(13) . ?
C38 C01N 1.562(17) . ?
C38 C01P 1.53(2) . ?
C38 C0AA 1.488(19) . ?
C21 H21A 0.9800 . ?
C21 H21B 0.9800 . ?
C21 H21C 0.9800 . ?
C29 H29A 0.9800 . ?
C29 H29B 0.9800 . ?
C29 H29C 0.9800 . ?
C46 C48 1.488(15) . ?
C46 C47 1.552(11) . ?
C46 C49 1.585(13) . ?
C31 H31A 0.9800 . ?
C31 H31B 0.9800 . ?
C31 H31C 0.9800 . ?
C48 H48A 0.9800 . ?
C48 H48B 0.9800 . ?
C48 H48C 0.9800 . ?
C19 H19A 0.9800 . ?
C19 H19B 0.9800 . ?
C19 H19C 0.9800 . ?
C30 H30A 0.9800 . ?
C30 H30B 0.9800 . ?
C30 H30C 0.9800 . ?
C47 H47A 0.9800 . ?
C47 H47B 0.9800 . ?
C47 H47C 0.9800 . ?
C51 H51A 0.9900 . ?
C51 H51B 0.9900 . ?
C39 H39A 0.9800 . ?
C39 H39B 0.9800 . ?
C39 H39C 0.9800 . ?
C49 H49A 0.9800 . ?
C49 H49B 0.9800 . ?
C49 H49C 0.9800 . ?
C01N H01A 0.9800 . ?
C01N H01B 0.9800 . ?
C01N H01C 0.9800 . ?
C01P H01D 0.9800 . ?
C01P H01E 0.9800 . ?
C01P H01F 0.9800 . ?
C50 H50A 0.9900 . ?
C50 H50B 0.9900 . ?
C50 H50C 0.9900 . ?
C50 H50D 0.9900 . ?
C50 Cl2 1.65(3) . ?
C0AA H0AA 0.9800 . ?
C0AA H0AB 0.9800 . ?
C0AA H0AC 0.9800 . ?

loop_
_platon_squeeze_void_nr
_platon_squeeze_void_average_x
_platon_squeeze_void_average_y
_platon_squeeze_void_average_z
_platon_squeeze_void_volume
_platon_squeeze_void_count_electrons
_platon_squeeze_void_content
1 0.234 0.055 0.280 297 59 ' '
2 0.766 -0.055 0.720 297 59 ' '
3 0.500 0.081 0.629 22 0 ' '
4 0.234 0.445 0.780 298 59 ' '
5 0.766 0.555 0.220 296 59 ' '
6 0.500 0.419 0.129 22 0 ' '
7 0.500 0.581 0.871 22 0 ' '
8 0.500 0.919 0.371 22 0 ' '

loop_
_twin_individual_id
_twin_individual_mass_fraction_refined
1 0.767(3)
2 0.233(3)
